data_7000237
loop_
_publ_author_name
'Doma\'nska-Babul, Wioleta'
'Chojnacki, Jaroslaw'
'Matern, Eberhard'
'Pikies, Jerzy'

_publ_section_title
;
 Reactions of R2P--P(SiMe3)Li with [(R&#x2032;3P)2PtCl2]. A general and
 efficient entry to phosphanylphosphinidene complexes of platinum.
 Syntheses and structures of [(\h2-P&#xE001;PiPr2)Pt(p-Tol3P)2],
 [(\h2-P&#xE001;PtBu2)Pt(p-Tol3P)2],
 [{\h2-P&#xE001;P(NiPr2)2}Pt(p-Tol3P)2] and [{(Et2PhP)2Pt}2P2]
;
_journal_issue 1
_journal_name_full 'Dalton Transactions'
_journal_page_first 146
_journal_page_last 151
_journal_paper_doi 10.1039/b807811d
_journal_year 2009
_chemical_compound_source 'synthesis as described'
_chemical_formula_moiety 'C50 H60 P4 Pt, C7 H8'
_chemical_formula_sum 'C57 H68 P4 Pt'
_chemical_formula_weight 1072.08
_chemical_name_systematic
;
?
;
_space_group_IT_number 2
_symmetry_cell_setting triclinic
_symmetry_Int_Tables_number 2
_symmetry_space_group_name_Hall '-P 1'
_symmetry_space_group_name_H-M 'P -1'
_atom_sites_solution_hydrogens geom
_atom_sites_solution_primary direct
_atom_sites_solution_secondary difmap
_audit_conform_dict_location ftp://ftp.iucr.org/pub/cif_core.dic
_audit_conform_dict_name cif_core.dic
_audit_conform_dict_version 2.3
_audit_creation_date 2007-11-30T12:52:16-00:00
_audit_creation_method 'WinGX routine CIF_UPDATE'
_cell_angle_alpha 77.834(6)
_cell_angle_beta 77.293(6)
_cell_angle_gamma 76.611(6)
_cell_formula_units_Z 2
_cell_length_a 13.3097(8)
_cell_length_b 13.4111(10)
_cell_length_c 15.3900(12)
_cell_measurement_reflns_used 9976
_cell_measurement_temperature 120(2)
_cell_measurement_theta_max 32.5421
_cell_measurement_theta_min 2.1042
_cell_measurement_wavelength 0.71073
_cell_volume 2569.7(3)
_computing_cell_refinement
;
CrysAlis RED, Oxford Diffraction Ltd.,
Version 1.171.29.9 (release 23-03-2006 CrysAlis171 .NET)
(compiled Mar 23 2006,23:39:28)
;
_computing_data_collection
;
CrysAlis CCD, Oxford Diffraction Ltd.,
Version 1.171.29.9 (release 23-03-2006 CrysAlis171 .NET)
(compiled Mar 23 2006,23:39:28)
;
_computing_data_reduction
;
CrysAlis RED, Oxford Diffraction Ltd.,
Version 1.171.29.9 (release 23-03-2006 CrysAlis171 .NET)
(compiled Mar 23 2006,23:39:28)
;
_computing_molecular_graphics 'Ortep-3 for Windows (Farrugia, 1997)'
_computing_publication_material 'WinGX publication routines (Farrugia, 1999)'
_computing_structure_refinement 'SHELXL-97 (Sheldrick, 1997)'
_computing_structure_solution 'SHELXS-97 (Sheldrick, 1997)'
_diffrn_ambient_temperature 120(2)
_diffrn_detector_area_resol_mean 8.1883
_diffrn_measured_fraction_theta_full 0.994
_diffrn_measured_fraction_theta_max 0.994
_diffrn_measurement_device '\k geometry, 4 circle diffractometer'
_diffrn_measurement_device_type 'KM4 CCD'
_diffrn_measurement_method '\w scans'
_diffrn_orient_matrix_UB_11 0.0240267872
_diffrn_orient_matrix_UB_12 0.0421421545
_diffrn_orient_matrix_UB_13 -0.0242221543
_diffrn_orient_matrix_UB_21 -0.0501551496
_diffrn_orient_matrix_UB_22 0.0328782922
_diffrn_orient_matrix_UB_23 0.0003956326
_diffrn_orient_matrix_UB_31 0.0029349189
_diffrn_orient_matrix_UB_32 0.0136037841
_diffrn_orient_matrix_UB_33 0.0413571682
_diffrn_radiation_monochromator graphite
_diffrn_radiation_probe x-ray
_diffrn_radiation_source 'Enhance (Mo) X-ray Source'
_diffrn_radiation_type MoK\a
_diffrn_radiation_wavelength 0.71073
_diffrn_reflns_av_R_equivalents 0.0746
_diffrn_reflns_av_unetI/netI 0.1006
_diffrn_reflns_limit_h_max 16
_diffrn_reflns_limit_h_min -15
_diffrn_reflns_limit_k_max 16
_diffrn_reflns_limit_k_min -15
_diffrn_reflns_limit_l_max 18
_diffrn_reflns_limit_l_min -13
_diffrn_reflns_number 18854
_diffrn_reflns_theta_full 26
_diffrn_reflns_theta_max 26
_diffrn_reflns_theta_min 2.11
_exptl_absorpt_coefficient_mu 2.89
_exptl_absorpt_correction_T_max 0.861
_exptl_absorpt_correction_T_min 0.662
_exptl_absorpt_correction_type analytical
_exptl_absorpt_process_details
;
CrysAlis RED, Oxford Diffraction Ltd.,
Version 1.171.29.9 (release 23-03-2006 CrysAlis171 .NET)
(compiled Mar 23 2006,23:39:28)
Analytical numeric absorption correction using a multifaceted crystal
model based on expressions derived by R.C. Clark & J.S. Reid.
(Clark, R. C. & Reid, J. S. (1995). Acta Cryst. A51, 887-897)
;
_exptl_crystal_colour dark-orange
_exptl_crystal_density_diffrn 1.386
_exptl_crystal_density_method 'not measured'
_exptl_crystal_description prism
_exptl_crystal_F_000 1096
_exptl_crystal_size_max 0.21
_exptl_crystal_size_mid 0.12
_exptl_crystal_size_min 0.03
_refine_diff_density_max 2.563
_refine_diff_density_min -1.373
_refine_diff_density_rms 0.203
_refine_ls_extinction_method none
_refine_ls_goodness_of_fit_ref 0.99
_refine_ls_hydrogen_treatment constr
_refine_ls_matrix_type full
_refine_ls_number_parameters 572
_refine_ls_number_reflns 10040
_refine_ls_number_restraints 0
_refine_ls_restrained_S_all 0.99
_refine_ls_R_factor_all 0.0786
_refine_ls_R_factor_gt 0.0494
_refine_ls_shift/su_max 0.01
_refine_ls_shift/su_mean 0
_refine_ls_structure_factor_coef Fsqd
_refine_ls_weighting_details 'calc w=1/[\s^2^(Fo^2^)+(0.0679P)^2^] where P=(Fo^2^+2Fc^2^)/3'
_refine_ls_weighting_scheme calc
_refine_ls_wR_factor_gt 0.1131
_refine_ls_wR_factor_ref 0.1276
_reflns_number_gt 7502
_reflns_number_total 10040
_reflns_threshold_expression >2sigma(I)
_cod_data_source_file b807811d.txt
_cod_data_source_block compound_6
_cod_database_code 7000237

loop_
_symmetry_equiv_pos_as_xyz
'x, y, z'
'-x, -y, -z'

loop_
_atom_site_label
_atom_site_type_symbol
_atom_site_fract_x
_atom_site_fract_y
_atom_site_fract_z
_atom_site_U_iso_or_equiv
_atom_site_adp_type
_atom_site_occupancy
_atom_site_symmetry_multiplicity
_atom_site_calc_flag
_atom_site_refinement_flags
_atom_site_disorder_assembly
_atom_site_disorder_group
Pt1 Pt 0.77610(2) 0.82058(2) 0.727946(17) 0.02381(10) Uani 1 1 d . . .
P1 P 0.78470(14) 0.71905(13) 0.62183(11) 0.0230(4) Uani 1 1 d . . .
P2 P 0.84378(16) 0.63678(14) 0.73487(12) 0.0312(4) Uani 1 1 d . . .
P3 P 0.78854(13) 0.81241(13) 0.87548(11) 0.0212(4) Uani 1 1 d . . .
P4 P 0.71670(13) 0.99132(13) 0.67269(11) 0.0211(4) Uani 1 1 d . . .
C1 C 0.8853(5) 0.7319(5) 0.5139(4) 0.0260(15) Uani 1 1 d . . .
C2 C 0.9405(6) 0.6225(6) 0.4944(5) 0.0356(18) Uani 1 1 d . . .
H2A H 0.9994 0.6282 0.4438 0.053 Uiso 1 1 calc R . .
H2B H 0.8905 0.5888 0.4788 0.053 Uiso 1 1 calc R . .
H2C H 0.9668 0.5809 0.5481 0.053 Uiso 1 1 calc R . .
C3 C 0.8380(6) 0.7952(6) 0.4320(4) 0.0303(16) Uani 1 1 d . . .
H3A H 0.8944 0.8041 0.3797 0.045 Uiso 1 1 calc R . .
H3B H 0.8 0.8636 0.4457 0.045 Uiso 1 1 calc R . .
H3C H 0.7894 0.7583 0.4182 0.045 Uiso 1 1 calc R . .
C4 C 0.9655(5) 0.7861(6) 0.5304(5) 0.0302(16) Uani 1 1 d . . .
H4A H 0.9893 0.7516 0.5871 0.045 Uiso 1 1 calc R . .
H4B H 0.9336 0.859 0.5343 0.045 Uiso 1 1 calc R . .
H4C H 1.0256 0.7829 0.4804 0.045 Uiso 1 1 calc R . .
C5 C 0.6567(6) 0.6934(6) 0.6028(5) 0.0299(16) Uani 1 1 d . . .
C6 C 0.5942(6) 0.6618(6) 0.6964(5) 0.0373(18) Uani 1 1 d . . .
H6A H 0.5748 0.7207 0.7291 0.056 Uiso 1 1 calc R . .
H6B H 0.6371 0.6032 0.7299 0.056 Uiso 1 1 calc R . .
H6C H 0.5304 0.6411 0.6903 0.056 Uiso 1 1 calc R . .
C7 C 0.6791(7) 0.6039(6) 0.5491(5) 0.0404(19) Uani 1 1 d . . .
H7A H 0.6128 0.5849 0.5474 0.061 Uiso 1 1 calc R . .
H7B H 0.7245 0.5436 0.5783 0.061 Uiso 1 1 calc R . .
H7C H 0.7143 0.6259 0.4873 0.061 Uiso 1 1 calc R . .
C8 C 0.5935(6) 0.7914(6) 0.5558(5) 0.0328(17) Uani 1 1 d . . .
H8A H 0.6332 0.8132 0.4958 0.049 Uiso 1 1 calc R . .
H8B H 0.58 0.847 0.5918 0.049 Uiso 1 1 calc R . .
H8C H 0.5266 0.7773 0.5497 0.049 Uiso 1 1 calc R . .
C9 C 0.6801(5) 0.7578(5) 0.9539(4) 0.0225(14) Uani 1 1 d . . .
C10 C 0.6373(6) 0.6847(5) 0.9286(4) 0.0259(15) Uani 1 1 d . . .
H10 H 0.66 0.6668 0.8699 0.031 Uiso 1 1 calc R . .
C11 C 0.5614(6) 0.6386(5) 0.9898(5) 0.0336(17) Uani 1 1 d . . .
H11 H 0.5333 0.5887 0.9719 0.04 Uiso 1 1 calc R . .
C12 C 0.5247(5) 0.6618(5) 1.0754(5) 0.0302(16) Uani 1 1 d . . .
C13 C 0.5666(6) 0.7365(6) 1.0982(5) 0.0318(17) Uani 1 1 d . . .
H13 H 0.5424 0.7552 1.1566 0.038 Uiso 1 1 calc R . .
C14 C 0.6414(5) 0.7840(5) 1.0395(4) 0.0261(15) Uani 1 1 d . . .
H14 H 0.6673 0.8354 1.0573 0.031 Uiso 1 1 calc R . .
C15 C 0.4449(7) 0.6075(7) 1.1416(5) 0.046(2) Uani 1 1 d . . .
H15A H 0.4113 0.5725 1.1093 0.07 Uiso 1 1 calc R . .
H15B H 0.3915 0.6586 1.1723 0.07 Uiso 1 1 calc R . .
H15C H 0.4798 0.5559 1.1864 0.07 Uiso 1 1 calc R . .
C16 C 0.9080(5) 0.7287(5) 0.9102(4) 0.0238(14) Uani 1 1 d . . .
C17 C 0.9113(6) 0.6851(5) 1.0006(5) 0.0280(15) Uani 1 1 d . . .
H17 H 0.8508 0.6987 1.0457 0.034 Uiso 1 1 calc R . .
C18 C 1.0034(6) 0.6216(5) 1.0249(5) 0.0333(18) Uani 1 1 d . . .
H18 H 1.004 0.5908 1.0864 0.04 Uiso 1 1 calc R . .
C19 C 1.0934(6) 0.6027(5) 0.9615(5) 0.0306(17) Uani 1 1 d . . .
C20 C 1.0896(6) 0.6485(5) 0.8730(5) 0.0315(16) Uani 1 1 d . . .
H20 H 1.1511 0.637 0.8285 0.038 Uiso 1 1 calc R . .
C21 C 0.9989(5) 0.7109(5) 0.8467(5) 0.0279(15) Uani 1 1 d . . .
H21 H 0.9991 0.7415 0.7851 0.033 Uiso 1 1 calc R . .
C22 C 1.1917(7) 0.5345(6) 0.9886(6) 0.047(2) Uani 1 1 d . . .
H22A H 1.2055 0.4693 0.9651 0.07 Uiso 1 1 calc R . .
H22B H 1.183 0.5194 1.0547 0.07 Uiso 1 1 calc R . .
H22C H 1.2509 0.5702 0.9639 0.07 Uiso 1 1 calc R . .
C23 C 0.7813(6) 0.9308(5) 0.9203(4) 0.0250(15) Uani 1 1 d . . .
C24 C 0.6913(6) 1.0062(5) 0.9221(4) 0.0287(16) Uani 1 1 d . . .
H24 H 0.6334 0.9946 0.9016 0.034 Uiso 1 1 calc R . .
C25 C 0.6824(6) 1.0976(5) 0.9525(4) 0.0298(16) Uani 1 1 d . . .
H25 H 0.6187 1.1474 0.9536 0.036 Uiso 1 1 calc R . .
C26 C 0.7660(6) 1.1174(5) 0.9816(4) 0.0308(17) Uani 1 1 d . . .
C27 C 0.8568(6) 1.0433(6) 0.9804(5) 0.0353(18) Uani 1 1 d . . .
H27 H 0.9145 1.0558 1.0006 0.042 Uiso 1 1 calc R . .
C28 C 0.8659(6) 0.9500(5) 0.9502(5) 0.0303(16) Uani 1 1 d . . .
H28 H 0.9293 0.8998 0.95 0.036 Uiso 1 1 calc R . .
C29 C 0.7581(7) 1.2186(6) 1.0125(5) 0.0397(19) Uani 1 1 d . . .
H29A H 0.8142 1.2119 1.0465 0.06 Uiso 1 1 calc R . .
H29B H 0.6898 1.2361 1.0513 0.06 Uiso 1 1 calc R . .
H29C H 0.7653 1.2738 0.9598 0.06 Uiso 1 1 calc R . .
C30 C 0.7352(5) 1.0339(5) 0.5486(4) 0.0236(14) Uani 1 1 d . . .
C31 C 0.6585(5) 1.0356(5) 0.4989(4) 0.0261(15) Uani 1 1 d . . .
H31 H 0.5936 1.0162 0.5287 0.031 Uiso 1 1 calc R . .
C32 C 0.6776(5) 1.0658(5) 0.4057(4) 0.0268(15) Uani 1 1 d . . .
H32 H 0.6245 1.0676 0.3727 0.032 Uiso 1 1 calc R . .
C33 C 0.7717(6) 1.0934(5) 0.3591(4) 0.0299(16) Uani 1 1 d . . .
C34 C 0.8477(6) 1.0898(6) 0.4103(5) 0.0329(17) Uani 1 1 d . . .
H34 H 0.913 1.1079 0.3804 0.039 Uiso 1 1 calc R . .
C35 C 0.8303(5) 1.0605(5) 0.5033(4) 0.0272(15) Uani 1 1 d . . .
H35 H 0.8835 1.0586 0.5363 0.033 Uiso 1 1 calc R . .
C36 C 0.7893(7) 1.1285(7) 0.2590(5) 0.047(2) Uani 1 1 d . . .
H36A H 0.7361 1.1098 0.2337 0.071 Uiso 1 1 calc R . .
H36B H 0.8593 1.0946 0.2321 0.071 Uiso 1 1 calc R . .
H36C H 0.7839 1.2041 0.2457 0.071 Uiso 1 1 calc R . .
C37 C 0.5740(5) 1.0364(5) 0.7075(4) 0.0219(14) Uani 1 1 d . . .
C38 C 0.5194(5) 0.9748(5) 0.7748(4) 0.0235(14) Uani 1 1 d . . .
H38 H 0.5558 0.9102 0.802 0.028 Uiso 1 1 calc R . .
C39 C 0.4117(6) 1.0042(6) 0.8046(4) 0.0302(16) Uani 1 1 d . . .
H39 H 0.3761 0.9608 0.8527 0.036 Uiso 1 1 calc R . .
C40 C 0.3562(5) 1.0973(6) 0.7638(4) 0.0290(16) Uani 1 1 d . . .
C41 C 0.4116(6) 1.1586(5) 0.6952(4) 0.0289(16) Uani 1 1 d . . .
H41 H 0.3752 1.2227 0.6672 0.035 Uiso 1 1 calc R . .
C42 C 0.5181(5) 1.1297(5) 0.6661(4) 0.0252(15) Uani 1 1 d . . .
H42 H 0.5537 1.173 0.618 0.03 Uiso 1 1 calc R . .
C43 C 0.2381(6) 1.1292(7) 0.7936(5) 0.043(2) Uani 1 1 d . . .
H43A H 0.22 1.204 0.7953 0.065 Uiso 1 1 calc R . .
H43B H 0.2166 1.0907 0.8539 0.065 Uiso 1 1 calc R . .
H43C H 0.2017 1.1136 0.7507 0.065 Uiso 1 1 calc R . .
C44 C 0.7805(5) 1.0856(5) 0.7019(4) 0.0250(15) Uani 1 1 d . . .
C45 C 0.8778(5) 1.0501(5) 0.7272(4) 0.0272(15) Uani 1 1 d . . .
H45 H 0.9083 0.9782 0.7311 0.033 Uiso 1 1 calc R . .
C46 C 0.9322(6) 1.1167(6) 0.7472(5) 0.0328(17) Uani 1 1 d . . .
H46 H 0.9998 1.0904 0.7627 0.039 Uiso 1 1 calc R . .
C47 C 0.8882(6) 1.2214(6) 0.7447(5) 0.0329(17) Uani 1 1 d . . .
C48 C 0.7923(6) 1.2568(6) 0.7178(5) 0.0327(17) Uani 1 1 d . . .
H48 H 0.7625 1.3289 0.7127 0.039 Uiso 1 1 calc R . .
C49 C 0.7382(6) 1.1909(6) 0.6980(5) 0.0305(16) Uani 1 1 d . . .
H49 H 0.6711 1.2178 0.6815 0.037 Uiso 1 1 calc R . .
C50 C 0.9440(7) 1.2925(7) 0.7722(6) 0.044(2) Uani 1 1 d . . .
H50A H 0.9041 1.3639 0.7632 0.066 Uiso 1 1 calc R . .
H50B H 1.0144 1.2895 0.7354 0.066 Uiso 1 1 calc R . .
H50C H 0.9497 1.2702 0.8361 0.066 Uiso 1 1 calc R . .
C51 C 0.6985(9) 0.4184(7) 0.4068(6) 0.055(2) Uani 1 1 d . . .
C52 C 0.6374(10) 0.4922(8) 0.3510(8) 0.077(4) Uani 1 1 d . . .
H52 H 0.5635 0.4975 0.3614 0.092 Uiso 1 1 calc R . .
C53 C 0.6861(12) 0.5575(8) 0.2803(9) 0.091(5) Uani 1 1 d . . .
H53 H 0.6451 0.6069 0.2414 0.109 Uiso 1 1 calc R . .
C54 C 0.7980(13) 0.5515(10) 0.2648(8) 0.086(4) Uani 1 1 d . . .
H54 H 0.8332 0.5941 0.2158 0.103 Uiso 1 1 calc R . .
C55 C 0.8468(11) 0.4845(12) 0.3220(9) 0.091(4) Uani 1 1 d . . .
H55 H 0.92 0.4815 0.3159 0.109 Uiso 1 1 calc R . .
C56 C 0.8028(7) 0.4190(7) 0.3888(7) 0.054(2) Uani 1 1 d . . .
H56 H 0.8465 0.3702 0.4258 0.065 Uiso 1 1 calc R . .
C57 C 0.6500(13) 0.3508(9) 0.4798(9) 0.104(5) Uani 1 1 d . . .
H57A H 0.6992 0.2847 0.4911 0.155 Uiso 1 1 calc R . .
H57B H 0.587 0.3379 0.4644 0.155 Uiso 1 1 calc R . .
H57C H 0.6304 0.3831 0.5342 0.155 Uiso 1 1 calc R . .

loop_
_atom_site_aniso_label
_atom_site_aniso_U_11
_atom_site_aniso_U_22
_atom_site_aniso_U_33
_atom_site_aniso_U_23
_atom_site_aniso_U_13
_atom_site_aniso_U_12
Pt1 0.03098(16) 0.01697(14) 0.02428(14) -0.00368(9) -0.01161(10) 0.00022(10)
P1 0.0291(10) 0.0157(8) 0.0252(8) -0.0030(7) -0.0105(7) -0.0015(7)
P2 0.0430(11) 0.0175(9) 0.0323(10) -0.0053(7) -0.0170(9) 0.0062(8)
P3 0.0253(9) 0.0153(8) 0.0234(8) -0.0021(7) -0.0086(7) -0.0017(7)
P4 0.0251(9) 0.0153(8) 0.0231(8) -0.0020(7) -0.0078(7) -0.0022(7)
C1 0.028(4) 0.023(4) 0.025(3) -0.007(3) -0.005(3) 0.003(3)
C2 0.041(4) 0.027(4) 0.041(4) -0.015(3) -0.013(3) 0.002(3)
C3 0.031(4) 0.029(4) 0.031(4) -0.007(3) -0.009(3) -0.002(3)
C4 0.030(4) 0.029(4) 0.032(4) -0.012(3) -0.008(3) 0.001(3)
C5 0.038(4) 0.026(4) 0.031(4) -0.009(3) -0.015(3) -0.005(3)
C6 0.045(5) 0.036(4) 0.037(4) -0.003(3) -0.013(4) -0.018(4)
C7 0.046(5) 0.036(5) 0.047(5) -0.017(4) -0.014(4) -0.010(4)
C8 0.029(4) 0.035(4) 0.035(4) -0.003(3) -0.011(3) -0.004(3)
C9 0.027(4) 0.014(3) 0.029(3) -0.003(3) -0.010(3) -0.003(3)
C10 0.037(4) 0.018(3) 0.022(3) 0.000(3) -0.006(3) -0.006(3)
C11 0.043(5) 0.020(4) 0.041(4) -0.009(3) -0.015(4) -0.002(3)
C12 0.026(4) 0.023(4) 0.039(4) -0.002(3) -0.004(3) -0.003(3)
C13 0.034(4) 0.032(4) 0.027(4) -0.006(3) -0.008(3) 0.001(3)
C14 0.030(4) 0.021(4) 0.030(4) -0.005(3) -0.010(3) -0.004(3)
C15 0.056(6) 0.036(5) 0.046(5) -0.010(4) 0.004(4) -0.017(4)
C16 0.026(4) 0.014(3) 0.036(4) -0.006(3) -0.016(3) 0.000(3)
C17 0.036(4) 0.019(3) 0.033(4) -0.004(3) -0.014(3) -0.006(3)
C18 0.048(5) 0.022(4) 0.036(4) -0.003(3) -0.028(4) -0.003(3)
C19 0.028(4) 0.011(3) 0.058(5) -0.004(3) -0.022(4) -0.003(3)
C20 0.032(4) 0.021(4) 0.044(4) -0.009(3) -0.013(3) -0.002(3)
C21 0.031(4) 0.023(4) 0.029(4) 0.003(3) -0.006(3) -0.011(3)
C22 0.042(5) 0.024(4) 0.078(6) -0.007(4) -0.031(4) 0.002(4)
C23 0.047(4) 0.012(3) 0.019(3) 0.003(2) -0.013(3) -0.010(3)
C24 0.036(4) 0.023(4) 0.032(4) -0.006(3) -0.018(3) -0.003(3)
C25 0.041(4) 0.018(4) 0.029(4) -0.004(3) -0.015(3) 0.006(3)
C26 0.054(5) 0.017(3) 0.026(3) -0.002(3) -0.018(3) -0.006(3)
C27 0.045(5) 0.024(4) 0.042(4) -0.004(3) -0.017(4) -0.009(4)
C28 0.038(4) 0.018(4) 0.037(4) -0.005(3) -0.012(3) -0.003(3)
C29 0.062(5) 0.023(4) 0.041(4) -0.010(3) -0.018(4) -0.010(4)
C30 0.034(4) 0.010(3) 0.025(3) 0.000(3) -0.008(3) -0.002(3)
C31 0.028(4) 0.025(4) 0.026(3) -0.003(3) -0.010(3) -0.003(3)
C32 0.029(4) 0.018(3) 0.034(4) -0.002(3) -0.012(3) -0.002(3)
C33 0.040(4) 0.024(4) 0.028(4) -0.003(3) -0.007(3) -0.012(3)
C34 0.036(4) 0.033(4) 0.034(4) -0.007(3) -0.004(3) -0.016(3)
C35 0.031(4) 0.022(4) 0.030(4) -0.006(3) -0.011(3) -0.003(3)
C36 0.067(6) 0.043(5) 0.035(4) -0.004(4) -0.008(4) -0.023(5)
C37 0.020(3) 0.016(3) 0.033(4) -0.007(3) -0.011(3) -0.001(3)
C38 0.030(4) 0.019(3) 0.023(3) -0.003(3) -0.010(3) -0.004(3)
C39 0.035(4) 0.039(4) 0.021(3) -0.003(3) -0.009(3) -0.015(4)
C40 0.029(4) 0.038(4) 0.024(3) -0.008(3) -0.009(3) -0.007(3)
C41 0.037(4) 0.023(4) 0.030(4) -0.010(3) -0.016(3) 0.001(3)
C42 0.030(4) 0.026(4) 0.020(3) -0.004(3) -0.007(3) -0.004(3)
C43 0.033(4) 0.058(6) 0.039(4) -0.016(4) -0.008(3) -0.002(4)
C44 0.035(4) 0.021(3) 0.020(3) -0.003(3) -0.007(3) -0.005(3)
C45 0.027(4) 0.022(4) 0.032(4) 0.000(3) -0.009(3) -0.005(3)
C46 0.027(4) 0.036(4) 0.035(4) -0.001(3) -0.007(3) -0.009(3)
C47 0.036(4) 0.038(4) 0.028(4) -0.009(3) -0.002(3) -0.013(4)
C48 0.034(4) 0.021(4) 0.043(4) -0.010(3) -0.002(3) -0.004(3)
C49 0.030(4) 0.026(4) 0.039(4) -0.012(3) -0.011(3) -0.002(3)
C50 0.046(5) 0.042(5) 0.053(5) -0.019(4) -0.005(4) -0.019(4)
C51 0.082(7) 0.034(5) 0.055(5) -0.016(4) -0.019(5) -0.008(5)
C52 0.093(9) 0.048(6) 0.108(9) -0.026(6) -0.076(8) 0.016(6)
C53 0.135(12) 0.038(6) 0.115(10) -0.019(7) -0.093(10) 0.028(7)
C54 0.134(13) 0.068(8) 0.055(7) -0.025(6) -0.022(7) -0.001(8)
C55 0.096(10) 0.098(11) 0.081(9) -0.050(8) 0.017(8) -0.023(9)
C56 0.042(5) 0.044(5) 0.075(7) -0.021(5) -0.022(5) 0.014(4)
C57 0.168(15) 0.054(7) 0.107(10) -0.014(7) -0.042(10) -0.042(9)

loop_
_atom_type_symbol
_atom_type_description
_atom_type_scat_dispersion_real
_atom_type_scat_dispersion_imag
_atom_type_scat_source
C C 0.0033 0.0016 'International Tables Vol C Tables 4.2.6.8 and 6.1.1.4'
H H 0 0 'International Tables Vol C Tables 4.2.6.8 and 6.1.1.4'
P P 0.1023 0.0942 'International Tables Vol C Tables 4.2.6.8 and 6.1.1.4'
Pt Pt -1.7033 8.3905 'International Tables Vol C Tables 4.2.6.8 and 6.1.1.4'

loop_
_geom_angle_atom_site_label_1
_geom_angle_atom_site_label_2
_geom_angle_atom_site_label_3
_geom_angle
_geom_angle_site_symmetry_1
_geom_angle_site_symmetry_3
_geom_angle_publ_flag
P1 Pt1 P2 51.82(6) . . ?
P3 Pt1 P2 91.92(6) . . ?
P4 Pt1 P3 106.82(6) . . ?
P4 Pt1 P1 109.86(6) . . ?
P3 Pt1 P1 142.87(6) . . ?
P4 Pt1 P2 161.14(6) . . ?
C1 P1 C5 112.5(3) . . ?
C1 P1 P2 115.2(2) . . ?
C5 P1 P2 118.2(2) . . ?
C1 P1 Pt1 118.8(2) . . ?
C5 P1 Pt1 118.3(2) . . ?
P2 P1 Pt1 66.66(7) . . ?
P1 P2 Pt1 61.52(7) . . ?
C23 P3 C16 102.2(3) . . ?
C23 P3 C9 101.1(3) . . ?
C16 P3 C9 104.3(3) . . ?
C23 P3 Pt1 120.9(2) . . ?
C16 P3 Pt1 115.0(2) . . ?
C9 P3 Pt1 111.2(2) . . ?
C37 P4 C44 105.8(3) . . ?
C37 P4 C30 102.0(3) . . ?
C44 P4 C30 98.9(3) . . ?
C37 P4 Pt1 114.1(2) . . ?
C44 P4 Pt1 115.4(2) . . ?
C30 P4 Pt1 118.5(2) . . ?
C4 C1 C3 108.8(6) . . ?
C4 C1 C2 108.8(6) . . ?
C3 C1 C2 109.7(5) . . ?
C4 C1 P1 107.1(4) . . ?
C3 C1 P1 113.3(5) . . ?
C2 C1 P1 109.0(5) . . ?
C1 C2 H2A 109.5 . . ?
C1 C2 H2B 109.5 . . ?
H2A C2 H2B 109.5 . . ?
C1 C2 H2C 109.5 . . ?
H2A C2 H2C 109.5 . . ?
H2B C2 H2C 109.5 . . ?
C1 C3 H3A 109.5 . . ?
C1 C3 H3B 109.5 . . ?
H3A C3 H3B 109.5 . . ?
C1 C3 H3C 109.5 . . ?
H3A C3 H3C 109.5 . . ?
H3B C3 H3C 109.5 . . ?
C1 C4 H4A 109.5 . . ?
C1 C4 H4B 109.5 . . ?
H4A C4 H4B 109.5 . . ?
C1 C4 H4C 109.5 . . ?
H4A C4 H4C 109.5 . . ?
H4B C4 H4C 109.5 . . ?
C8 C5 C6 108.6(6) . . ?
C8 C5 C7 111.3(6) . . ?
C6 C5 C7 109.2(6) . . ?
C8 C5 P1 111.0(5) . . ?
C6 C5 P1 106.2(5) . . ?
C7 C5 P1 110.4(5) . . ?
C5 C6 H6A 109.5 . . ?
C5 C6 H6B 109.5 . . ?
H6A C6 H6B 109.5 . . ?
C5 C6 H6C 109.5 . . ?
H6A C6 H6C 109.5 . . ?
H6B C6 H6C 109.5 . . ?
C5 C7 H7A 109.5 . . ?
C5 C7 H7B 109.5 . . ?
H7A C7 H7B 109.5 . . ?
C5 C7 H7C 109.5 . . ?
H7A C7 H7C 109.5 . . ?
H7B C7 H7C 109.5 . . ?
C5 C8 H8A 109.5 . . ?
C5 C8 H8B 109.5 . . ?
H8A C8 H8B 109.5 . . ?
C5 C8 H8C 109.5 . . ?
H8A C8 H8C 109.5 . . ?
H8B C8 H8C 109.5 . . ?
C14 C9 C10 118.0(6) . . ?
C14 C9 P3 122.3(5) . . ?
C10 C9 P3 119.6(5) . . ?
C11 C10 C9 119.4(6) . . ?
C11 C10 H10 120.3 . . ?
C9 C10 H10 120.3 . . ?
C12 C11 C10 123.0(7) . . ?
C12 C11 H11 118.5 . . ?
C10 C11 H11 118.5 . . ?
C11 C12 C13 116.5(7) . . ?
C11 C12 C15 121.7(7) . . ?
C13 C12 C15 121.8(7) . . ?
C14 C13 C12 122.2(7) . . ?
C14 C13 H13 118.9 . . ?
C12 C13 H13 118.9 . . ?
C13 C14 C9 120.8(6) . . ?
C13 C14 H14 119.6 . . ?
C9 C14 H14 119.6 . . ?
C12 C15 H15A 109.5 . . ?
C12 C15 H15B 109.5 . . ?
H15A C15 H15B 109.5 . . ?
C12 C15 H15C 109.5 . . ?
H15A C15 H15C 109.5 . . ?
H15B C15 H15C 109.5 . . ?
C21 C16 C17 118.4(6) . . ?
C21 C16 P3 120.0(5) . . ?
C17 C16 P3 121.5(5) . . ?
C18 C17 C16 120.2(7) . . ?
C18 C17 H17 119.9 . . ?
C16 C17 H17 119.9 . . ?
C19 C18 C17 121.3(7) . . ?
C19 C18 H18 119.3 . . ?
C17 C18 H18 119.3 . . ?
C20 C19 C18 117.8(6) . . ?
C20 C19 C22 121.6(7) . . ?
C18 C19 C22 120.7(7) . . ?
C19 C20 C21 122.2(7) . . ?
C19 C20 H20 118.9 . . ?
C21 C20 H20 118.9 . . ?
C16 C21 C20 120.1(6) . . ?
C16 C21 H21 120 . . ?
C20 C21 H21 120 . . ?
C19 C22 H22A 109.5 . . ?
C19 C22 H22B 109.5 . . ?
H22A C22 H22B 109.5 . . ?
C19 C22 H22C 109.5 . . ?
H22A C22 H22C 109.5 . . ?
H22B C22 H22C 109.5 . . ?
C24 C23 C28 117.8(6) . . ?
C24 C23 P3 119.7(5) . . ?
C28 C23 P3 122.5(5) . . ?
C25 C24 C23 122.3(6) . . ?
C25 C24 H24 118.8 . . ?
C23 C24 H24 118.8 . . ?
C24 C25 C26 120.2(6) . . ?
C24 C25 H25 119.9 . . ?
C26 C25 H25 119.9 . . ?
C27 C26 C25 118.6(6) . . ?
C27 C26 C29 120.8(7) . . ?
C25 C26 C29 120.6(7) . . ?
C26 C27 C28 121.4(7) . . ?
C26 C27 H27 119.3 . . ?
C28 C27 H27 119.3 . . ?
C27 C28 C23 119.7(7) . . ?
C27 C28 H28 120.1 . . ?
C23 C28 H28 120.1 . . ?
C26 C29 H29A 109.5 . . ?
C26 C29 H29B 109.5 . . ?
H29A C29 H29B 109.5 . . ?
C26 C29 H29C 109.5 . . ?
H29A C29 H29C 109.5 . . ?
H29B C29 H29C 109.5 . . ?
C35 C30 C31 119.2(6) . . ?
C35 C30 P4 118.7(5) . . ?
C31 C30 P4 122.0(5) . . ?
C32 C31 C30 119.6(7) . . ?
C32 C31 H31 120.2 . . ?
C30 C31 H31 120.2 . . ?
C31 C32 C33 122.2(6) . . ?
C31 C32 H32 118.9 . . ?
C33 C32 H32 118.9 . . ?
C32 C33 C34 117.0(6) . . ?
C32 C33 C36 121.2(7) . . ?
C34 C33 C36 121.8(7) . . ?
C35 C34 C33 121.9(7) . . ?
C35 C34 H34 119.1 . . ?
C33 C34 H34 119.1 . . ?
C34 C35 C30 120.1(6) . . ?
C34 C35 H35 120 . . ?
C30 C35 H35 120 . . ?
C33 C36 H36A 109.5 . . ?
C33 C36 H36B 109.5 . . ?
H36A C36 H36B 109.5 . . ?
C33 C36 H36C 109.5 . . ?
H36A C36 H36C 109.5 . . ?
H36B C36 H36C 109.5 . . ?
C38 C37 C42 118.2(6) . . ?
C38 C37 P4 118.8(5) . . ?
C42 C37 P4 123.0(5) . . ?
C37 C38 C39 121.8(6) . . ?
C37 C38 H38 119.1 . . ?
C39 C38 H38 119.1 . . ?
C38 C39 C40 120.0(7) . . ?
C38 C39 H39 120 . . ?
C40 C39 H39 120 . . ?
C41 C40 C39 117.9(6) . . ?
C41 C40 C43 121.3(7) . . ?
C39 C40 C43 120.8(7) . . ?
C42 C41 C40 122.0(6) . . ?
C42 C41 H41 119 . . ?
C40 C41 H41 119 . . ?
C41 C42 C37 120.1(7) . . ?
C41 C42 H42 120 . . ?
C37 C42 H42 120 . . ?
C40 C43 H43A 109.5 . . ?
C40 C43 H43B 109.5 . . ?
H43A C43 H43B 109.5 . . ?
C40 C43 H43C 109.5 . . ?
H43A C43 H43C 109.5 . . ?
H43B C43 H43C 109.5 . . ?
C45 C44 C49 117.4(6) . . ?
C45 C44 P4 118.4(5) . . ?
C49 C44 P4 124.2(5) . . ?
C44 C45 C46 121.8(7) . . ?
C44 C45 H45 119.1 . . ?
C46 C45 H45 119.1 . . ?
C47 C46 C45 120.3(7) . . ?
C47 C46 H46 119.9 . . ?
C45 C46 H46 119.9 . . ?
C48 C47 C46 117.8(7) . . ?
C48 C47 C50 121.9(7) . . ?
C46 C47 C50 120.3(7) . . ?
C49 C48 C47 122.0(7) . . ?
C49 C48 H48 119 . . ?
C47 C48 H48 119 . . ?
C48 C49 C44 120.7(7) . . ?
C48 C49 H49 119.6 . . ?
C44 C49 H49 119.6 . . ?
C47 C50 H50A 109.5 . . ?
C47 C50 H50B 109.5 . . ?
H50A C50 H50B 109.5 . . ?
C47 C50 H50C 109.5 . . ?
H50A C50 H50C 109.5 . . ?
H50B C50 H50C 109.5 . . ?
C56 C51 C52 116.3(11) . . ?
C56 C51 C57 123.7(10) . . ?
C52 C51 C57 120.0(12) . . ?
C53 C52 C51 119.2(11) . . ?
C53 C52 H52 120.4 . . ?
C51 C52 H52 120.4 . . ?
C52 C53 C54 120.9(10) . . ?
C52 C53 H53 119.5 . . ?
C54 C53 H53 119.5 . . ?
C55 C54 C53 115.4(14) . . ?
C55 C54 H54 122.3 . . ?
C53 C54 H54 122.3 . . ?
C54 C55 C56 125.1(14) . . ?
C54 C55 H55 117.5 . . ?
C56 C55 H55 117.5 . . ?
C55 C56 C51 123.1(10) . . ?
C55 C56 H56 118.4 . . ?
C51 C56 H56 118.4 . . ?
C51 C57 H57A 109.5 . . ?
C51 C57 H57B 109.5 . . ?
H57A C57 H57B 109.5 . . ?
C51 C57 H57C 109.5 . . ?
H57A C57 H57C 109.5 . . ?
H57B C57 H57C 109.5 . . ?

loop_
_geom_bond_atom_site_label_1
_geom_bond_atom_site_label_2
_geom_bond_distance
_geom_bond_site_symmetry_2
_geom_bond_publ_flag
Pt1 P1 2.3059(17) . ?
Pt1 P2 2.4088(18) . ?
Pt1 P3 2.2906(16) . ?
Pt1 P4 2.2864(16) . ?
P1 P2 2.062(2) . ?
P1 C1 1.895(7) . ?
P1 C5 1.907(7) . ?
P3 C23 1.835(6) . ?
P3 C16 1.835(6) . ?
P3 C9 1.851(7) . ?
P4 C37 1.849(7) . ?
P4 C44 1.851(7) . ?
P4 C30 1.853(6) . ?
C1 C4 1.513(10) . ?
C1 C3 1.535(9) . ?
C1 C2 1.541(9) . ?
C2 H2A 0.98 . ?
C2 H2B 0.98 . ?
C2 H2C 0.98 . ?
C3 H3A 0.98 . ?
C3 H3B 0.98 . ?
C3 H3C 0.98 . ?
C4 H4A 0.98 . ?
C4 H4B 0.98 . ?
C4 H4C 0.98 . ?
C5 C8 1.521(9) . ?
C5 C6 1.525(10) . ?
C5 C7 1.536(10) . ?
C6 H6A 0.98 . ?
C6 H6B 0.98 . ?
C6 H6C 0.98 . ?
C7 H7A 0.98 . ?
C7 H7B 0.98 . ?
C7 H7C 0.98 . ?
C8 H8A 0.98 . ?
C8 H8B 0.98 . ?
C8 H8C 0.98 . ?
C9 C14 1.392(9) . ?
C9 C10 1.399(9) . ?
C10 C11 1.384(10) . ?
C10 H10 0.95 . ?
C11 C12 1.375(10) . ?
C11 H11 0.95 . ?
C12 C13 1.389(10) . ?
C12 C15 1.505(11) . ?
C13 C14 1.367(10) . ?
C13 H13 0.95 . ?
C14 H14 0.95 . ?
C15 H15A 0.98 . ?
C15 H15B 0.98 . ?
C15 H15C 0.98 . ?
C16 C21 1.386(10) . ?
C16 C17 1.397(9) . ?
C17 C18 1.397(9) . ?
C17 H17 0.95 . ?
C18 C19 1.379(11) . ?
C18 H18 0.95 . ?
C19 C20 1.377(10) . ?
C19 C22 1.500(9) . ?
C20 C21 1.388(9) . ?
C20 H20 0.95 . ?
C21 H21 0.95 . ?
C22 H22A 0.98 . ?
C22 H22B 0.98 . ?
C22 H22C 0.98 . ?
C23 C24 1.376(9) . ?
C23 C28 1.400(10) . ?
C24 C25 1.374(9) . ?
C24 H24 0.95 . ?
C25 C26 1.383(10) . ?
C25 H25 0.95 . ?
C26 C27 1.375(10) . ?
C26 C29 1.505(9) . ?
C27 C28 1.394(10) . ?
C27 H27 0.95 . ?
C28 H28 0.95 . ?
C29 H29A 0.98 . ?
C29 H29B 0.98 . ?
C29 H29C 0.98 . ?
C30 C35 1.389(10) . ?
C30 C31 1.398(9) . ?
C31 C32 1.388(9) . ?
C31 H31 0.95 . ?
C32 C33 1.389(10) . ?
C32 H32 0.95 . ?
C33 C34 1.399(10) . ?
C33 C36 1.495(10) . ?
C34 C35 1.385(9) . ?
C34 H34 0.95 . ?
C35 H35 0.95 . ?
C36 H36A 0.98 . ?
C36 H36B 0.98 . ?
C36 H36C 0.98 . ?
C37 C38 1.368(9) . ?
C37 C42 1.402(9) . ?
C38 C39 1.394(10) . ?
C38 H38 0.95 . ?
C39 C40 1.395(10) . ?
C39 H39 0.95 . ?
C40 C41 1.381(10) . ?
C40 C43 1.523(10) . ?
C41 C42 1.378(10) . ?
C41 H41 0.95 . ?
C42 H42 0.95 . ?
C43 H43A 0.98 . ?
C43 H43B 0.98 . ?
C43 H43C 0.98 . ?
C44 C45 1.384(9) . ?
C44 C49 1.387(9) . ?
C45 C46 1.389(10) . ?
C45 H45 0.95 . ?
C46 C47 1.386(11) . ?
C46 H46 0.95 . ?
C47 C48 1.377(10) . ?
C47 C50 1.510(10) . ?
C48 C49 1.377(10) . ?
C48 H48 0.95 . ?
C49 H49 0.95 . ?
C50 H50A 0.98 . ?
C50 H50B 0.98 . ?
C50 H50C 0.98 . ?
C51 C56 1.356(13) . ?
C51 C52 1.398(13) . ?
C51 C57 1.423(15) . ?
C52 C53 1.386(18) . ?
C52 H52 0.95 . ?
C53 C54 1.442(19) . ?
C53 H53 0.95 . ?
C54 C55 1.284(17) . ?
C54 H54 0.95 . ?
C55 C56 1.329(16) . ?
C55 H55 0.95 . ?
C56 H56 0.95 . ?
C57 H57A 0.98 . ?
C57 H57B 0.98 . ?
C57 H57C 0.98 . ?
